data_7052373
loop_
_publ_author_name
'Genre, Caroline'
'Matouzenko, Galina S.'
'Jeanneau, Erwann'
'Luneau, Dominique'

_publ_section_title
;
 A spin-crossover iron(ii) coordination polymer with the
 8-aminoquinoline ligand: synthesis, crystal structure and magnetic
 properties of [Fe(aqin)2(4,4?-bpy)](ClO4)2?2EtOH (aqin =
 8-aminoquinoline, 4,4?-bpy = 4,4?-bipyridyl)
;
_journal_issue 11
_journal_name_full 'New Journal of Chemistry'
_journal_page_first 1669
_journal_paper_doi 10.1039/b608679a
_journal_volume 30
_journal_year 2006
_chemical_formula_moiety 'C28 H24 Cl2 Fe1 N6 O8'
_chemical_formula_sum 'C28 H24 Cl2 Fe N6 O8'
_chemical_formula_weight 699.29
_space_group_IT_number 15
_symmetry_cell_setting monoclinic
_symmetry_space_group_name_Hall '-C 2yc'
_symmetry_space_group_name_H-M 'C 1 2/c 1'
_atom_sites_solution_hydrogens geom
_atom_sites_solution_primary direct
_audit_creation_date 06-01-13
_audit_creation_method CRYSTALS_ver_12.82
_cell_angle_alpha 90
_cell_angle_beta 133.306(5)
_cell_angle_gamma 90
_cell_formula_units_Z 4
_cell_length_a 24.531(5)
_cell_length_b 11.147(5)
_cell_length_c 17.686(5)
_cell_measurement_reflns_used 0
_cell_measurement_temperature 150
_cell_measurement_theta_max 0
_cell_measurement_theta_min 0
_cell_volume 3519(2)
_computing_cell_refinement 'DENZO/SCALEPACK (Otwinowski & Minor, 1997)'
_computing_data_collection 'COLLECT. Nonius (1997-2001).'
_computing_data_reduction 'DENZO/SCALEPACK (Otwinowski & Minor, 1997)'
_computing_molecular_graphics 'CAMERON (Watkin et al., 1996)'
_computing_publication_material 'CRYSTALS (Betteridge et al., 2003)'
_computing_structure_refinement 'CRYSTALS (Betteridge et al., 2003)'
_computing_structure_solution 'SIR97 (Altomare et al., 1999)'
_diffrn_ambient_temperature 150
_diffrn_measured_fraction_theta_full 0.991
_diffrn_measured_fraction_theta_max 0.983
_diffrn_measurement_device_type 'Nonius Kappa CCD'
_diffrn_measurement_method '\f & \w scans'
_diffrn_radiation_monochromator graphite
_diffrn_radiation_type 'Mo K\a'
_diffrn_radiation_wavelength 0.71069
_diffrn_reflns_av_R_equivalents 0.053
_diffrn_reflns_limit_h_max 23
_diffrn_reflns_limit_h_min -32
_diffrn_reflns_limit_k_max 14
_diffrn_reflns_limit_k_min 0
_diffrn_reflns_limit_l_max 23
_diffrn_reflns_limit_l_min 0
_diffrn_reflns_number 4169
_diffrn_reflns_theta_full 27.379
_diffrn_reflns_theta_max 27.938
_diffrn_reflns_theta_min 2.154
_diffrn_standards_number 0
_exptl_absorpt_coefficient_mu 0.632
_exptl_absorpt_correction_T_max 0.9689
_exptl_absorpt_correction_T_min 0.9689
_exptl_absorpt_correction_type none
_exptl_crystal_colour 'dark brown'
_exptl_crystal_density_diffrn 1.320
_exptl_crystal_description block
_exptl_crystal_F_000 1432
_exptl_crystal_size_max 0.05
_exptl_crystal_size_mid 0.05
_exptl_crystal_size_min 0.05
_refine_diff_density_max 2.23
_refine_diff_density_min -0.84
_refine_ls_extinction_method None
_refine_ls_goodness_of_fit_ref 1.1034
_refine_ls_hydrogen_treatment constr
_refine_ls_matrix_type full
_refine_ls_number_parameters 206
_refine_ls_number_reflns 1725
_refine_ls_number_restraints 48
_refine_ls_R_factor_all 0.1995
_refine_ls_R_factor_gt 0.1275
_refine_ls_shift/su_max 0.000143
_refine_ls_structure_factor_coef F
_refine_ls_weighting_details
;
Method, part 1, Chebychev polynomial, (Watkin, 1994, Prince, 1982)
[weight] = 1.0/[A~0~*T~0~(x)+A~1~*T~1~(x) ... +A~n-1~]*T~n-1~(x)]
where A~i~ are the Chebychev coefficients listed below and x= Fcalc/Fmax
Method = Robust Weighting (Prince, 1982)
W = [weight] * [1-(deltaF/6*sigmaF)^2^]^2^
A~i~ are:
1.00 0.421 0.449 -0.616E-01
;
_refine_ls_weighting_scheme calc
_refine_ls_wR_factor_all 0.2011
_refine_ls_wR_factor_gt 0.1364
_refine_ls_wR_factor_ref 0.1364
_reflns_limit_h_max 23
_reflns_limit_h_min -32
_reflns_limit_k_max 14
_reflns_limit_k_min 0
_reflns_limit_l_max 23
_reflns_limit_l_min 0
_reflns_number_gt 1725
_reflns_number_total 4169
_reflns_threshold_expression I>3.00u(I)
_oxford_diffrn_Wilson_B_factor 0.00
_oxford_diffrn_Wilson_scale 0.00
_oxford_refine_ls_scale 0.1068(8)
_oxford_structure_analysis_title 'import in C 2/c'
_cod_data_source_file b608679a.txt
_cod_data_source_block CRYSTALS_cif_80K
_cod_depositor_comments
;
The following automatic conversions were performed:
'_symmetry_cell_setting' value 'Monoclinic' changed to 'monoclinic'
according to '/home/saulius/struct/CIF-dictionaries/cif_core.dic'
dictionary named 'cif_core.dic' version 2.4.1 from 2010-06-29.

Automatic conversion script
Id: cif_fix_enum 1527 2010-12-29 10:47:43Z saulius 
;
_cod_original_sg_symbol_H-M 'C 1 2/c 1 '
_cod_original_formula_sum 'C28 H24 Cl2 Fe1 N6 O8'
_cod_database_code 7052373

loop_
_symmetry_equiv_pos_as_xyz
x,y,z
-x,-y,-z
x+1/2,y+1/2,z
-x+1/2,-y+1/2,-z
-x,y,-z+1/2
x,-y,z+1/2
-x+1/2,y+1/2,-z+1/2
x+1/2,-y+1/2,z+1/2

loop_
_atom_site_label
_atom_site_type_symbol
_atom_site_fract_x
_atom_site_fract_y
_atom_site_fract_z
_atom_site_U_iso_or_equiv
_atom_site_occupancy
_atom_site_adp_type
_atom_site_refinement_flags_posn
_atom_site_refinement_flags_adp
_atom_site_refinement_flags_occupancy
_atom_site_disorder_assembly
_atom_site_disorder_group
_atom_site_attached_hydrogens
Fe1 Fe 0.5000 0.28995(19) 0.7500 0.0330 1.0000 Uani S T . . . .
Cl1 Cl 0.74503(19) -0.0194(3) 1.0840(3) 0.0583 1.0000 Uani . . . . . .
O2 O 0.7539(7) 0.0882(9) 1.0491(9) 0.0893 1.0000 Uani . . . . . .
N4 N 0.5000 -0.5302(11) 0.7500 0.0410 1.0000 Uani S T . . . .
O4 O 0.6855(5) -0.0043(9) 1.0825(7) 0.0677 1.0000 Uani . . . . . .
C8 C 0.4422(10) 0.3103(10) 0.8457(12) 0.0582 1.0000 Uani . U . . . .
C3 C 0.6326(12) 0.3336(12) 1.1094(14) 0.0839 1.0000 Uani . U . . . .
N1 N 0.5608(7) 0.2979(8) 0.9003(8) 0.0496 1.0000 Uani . . . . . .
C14 C 0.4358(7) -0.3425(10) 0.6782(9) 0.0440 1.0000 Uani . . . . . .
C13 C 0.5000 -0.2806(14) 0.7500 0.0421 1.0000 Uani S T . . . .
C9 C 0.5176(10) 0.3150(9) 0.9245(12) 0.0627 1.0000 Uani . U . . . .
N2 N 0.4131(6) 0.2846(9) 0.7440(8) 0.0517 1.0000 Uani . . . . . .
C4 C 0.5528(11) 0.3332(11) 1.0283(13) 0.0718 1.0000 Uani . U . . . .
C15 C 0.4379(7) -0.4653(10) 0.6811(9) 0.0410 1.0000 Uani . . . . . .
N3 N 0.5000 0.1088(10) 0.7500 0.0336 1.0000 Uani S T . . . .
C1 C 0.6344(11) 0.2960(12) 0.9767(13) 0.0751 1.0000 Uani . U . . . .
C11 C 0.4541(8) -0.0805(11) 0.6584(9) 0.0614 1.0000 Uani . . . . . .
C5 C 0.4986(11) 0.3539(11) 1.0393(13) 0.0700 1.0000 Uani . U . . . .
C12 C 0.5000 -0.1441(11) 0.7500 0.0266 1.0000 Uani S T . . . .
C10 C 0.4576(8) 0.0424(12) 0.6652(10) 0.0622 1.0000 Uani . . . . . .
C6 C 0.4270(12) 0.3434(13) 0.9617(15) 0.0821 1.0000 Uani . U . . . .
C7 C 0.3958(10) 0.3273(12) 0.8615(14) 0.0722 1.0000 Uani . U . . . .
O1 O 0.8130(7) -0.0455(18) 1.1836(12) 0.1570 1.0000 Uani . . . . . .
O3 O 0.7295(9) -0.1113(15) 1.0170(17) 0.1759 1.0000 Uani . . . . . .
C2 C 0.6710(12) 0.3168(11) 1.0825(14) 0.0865 1.0000 Uani . U . . . .
H31 H 0.6566 0.3443 1.1787 0.0939 1.0000 Uiso R . . . . .
H141 H 0.3907 -0.3020 0.6263 0.0611 1.0000 Uiso R . . . . .
H151 H 0.3938 -0.5081 0.6328 0.0472 1.0000 Uiso R . . . . .
H11 H 0.6639 0.2842 0.9617 0.0751 1.0000 Uiso R . . . . .
H111 H 0.4241 -0.1190 0.5948 0.0881 1.0000 Uiso R . . . . .
H51 H 0.5181 0.3702 1.1056 0.1540 1.0000 Uiso R . . . . .
H101 H 0.4275 0.0825 0.6019 0.0701 1.0000 Uiso R . . . . .
H61 H 0.3947 0.3505 0.9719 0.1620 1.0000 Uiso R . . . . .
H71 H 0.3441 0.3264 0.8063 0.1481 1.0000 Uiso R . . . . .
H201 H 0.7233 0.3198 1.1343 0.0741 1.0000 Uiso R . . . . .
H21 H 0.3750 0.3464 0.6934 0.0595 1.0000 Uiso R . . . . .
H22 H 0.3893 0.2034 0.7208 0.0595 1.0000 Uiso R . . . . .

loop_
_atom_site_aniso_label
_atom_site_aniso_U_11
_atom_site_aniso_U_22
_atom_site_aniso_U_33
_atom_site_aniso_U_23
_atom_site_aniso_U_13
_atom_site_aniso_U_12
Fe1 0.0466(15) 0.0210(10) 0.0370(13) 0.0000 0.0309(13) 0.0000
Cl1 0.054(2) 0.053(2) 0.062(2) 0.0114(16) 0.0374(18) 0.0054(16)
O2 0.102(9) 0.059(7) 0.117(9) 0.033(6) 0.080(8) 0.015(6)
N4 0.058(9) 0.027(7) 0.055(9) 0.0000 0.046(8) 0.0000
O4 0.064(6) 0.086(7) 0.066(6) 0.008(5) 0.050(5) -0.008(5)
C8 0.129(8) 0.022(5) 0.090(6) -0.004(5) 0.101(6) -0.005(6)
C3 0.148(9) 0.027(6) 0.082(7) -0.009(6) 0.081(7) -0.003(7)
N1 0.090(8) 0.023(4) 0.047(6) -0.001(5) 0.052(6) -0.001(5)
C14 0.065(9) 0.028(5) 0.056(7) 0.000(5) 0.049(7) -0.004(6)
C13 0.051(11) 0.032(9) 0.052(10) 0.0000 0.039(10) 0.0000
C9 0.131(7) 0.016(4) 0.089(6) -0.003(4) 0.094(5) -0.011(5)
N2 0.080(8) 0.033(5) 0.075(7) 0.006(5) 0.066(7) 0.004(5)
C4 0.145(9) 0.030(5) 0.085(7) -0.012(5) 0.096(7) -0.017(6)
C15 0.053(7) 0.025(5) 0.057(7) -0.007(5) 0.042(7) -0.009(5)
N3 0.024(7) 0.021(6) 0.042(8) 0.0000 0.017(7) 0.0000
C1 0.135(6) 0.028(3) 0.094(5) -0.006(4) 0.090(5) -0.007(4)
C11 0.085(11) 0.035(7) 0.044(7) -0.016(6) 0.037(8) -0.006(6)
C5 0.141(9) 0.026(5) 0.092(7) -0.013(5) 0.099(7) -0.013(6)
C12 0.056(10) 0.012(6) 0.033(8) 0.0000 0.039(8) 0.0000
C10 0.081(10) 0.039(7) 0.036(7) 0.008(6) 0.028(8) 0.011(7)
C6 0.136(9) 0.046(6) 0.106(8) -0.009(6) 0.099(7) -0.013(7)
C7 0.122(8) 0.033(6) 0.115(8) -0.005(6) 0.102(7) -0.001(6)
O1 0.058(7) 0.28(2) 0.126(12) 0.130(13) 0.059(8) 0.068(10)
O3 0.137(13) 0.118(13) 0.28(2) -0.106(14) 0.147(16) -0.020(10)
C2 0.134(9) 0.026(6) 0.087(7) -0.004(5) 0.071(7) -0.005(6)

loop_
_atom_type_symbol
_atom_type_scat_dispersion_real
_atom_type_scat_dispersion_imag
_atom_type_scat_Cromer_Mann_a1
_atom_type_scat_Cromer_Mann_b1
_atom_type_scat_Cromer_Mann_a2
_atom_type_scat_Cromer_Mann_b2
_atom_type_scat_Cromer_Mann_a3
_atom_type_scat_Cromer_Mann_b3
_atom_type_scat_Cromer_Mann_a4
_atom_type_scat_Cromer_Mann_b4
_atom_type_scat_Cromer_Mann_c
_atom_type_scat_source
C 0.0033 0.0016 2.3100 20.8439 1.0200 10.2075 1.5886 0.5687 0.8650 51.6512 0.2156 'International Tables Vol C 4.2.6.8 and 6.1.1.4'
H 0.0000 0.0000 0.4930 10.5109 0.3229 26.1257 0.1402 3.1424 0.0408 57.7998 0.0030 'International Tables Vol C 4.2.6.8 and 6.1.1.4'
N 0.0061 0.0033 12.2126 0.0057 3.1322 9.8933 2.0125 28.9975 1.1663 0.5826 -11.5290 'International Tables Vol C 4.2.6.8 and 6.1.1.4'
O 0.0106 0.0060 3.0485 13.2771 2.2868 5.7011 1.5463 0.3239 0.8670 32.9089 0.2508 'International Tables Vol C 4.2.6.8 and 6.1.1.4'
Cl 0.1484 0.1585 11.4604 0.0104 7.1964 1.1662 6.2556 18.5194 1.6455 47.7784 -9.5574 'International Tables Vol C 4.2.6.8 and 6.1.1.4'
Fe 0.3463 0.8444 11.7695 4.7611 7.3573 0.3072 3.5222 15.3535 2.3045 76.8805 1.0369 'International Tables Vol C 4.2.6.8 and 6.1.1.4'

loop_
_geom_angle_atom_site_label_1
_geom_angle_site_symmetry_1
_geom_angle_atom_site_label_2
_geom_angle_site_symmetry_2
_geom_angle_atom_site_label_3
_geom_angle_site_symmetry_3
_geom_angle
_geom_angle_publ_flag
N2 5_656 Fe1 . N4 5_666 91.6(3) yes
N2 5_656 Fe1 . N1 5_656 82.5(5) yes
N4 5_666 Fe1 . N1 5_656 87.4(3) yes
N2 5_656 Fe1 . N1 . 97.6(5) yes
N4 5_666 Fe1 . N1 . 87.4(3) yes
N1 5_656 Fe1 . N1 . 174.8(5) yes
N2 5_656 Fe1 . N2 . 176.7(6) yes
N4 5_666 Fe1 . N2 . 91.6(3) yes
N1 5_656 Fe1 . N2 . 97.6(5) yes
N1 . Fe1 . N2 . 82.5(5) yes
N2 5_656 Fe1 . N3 . 88.4(3) yes
N4 5_666 Fe1 . N3 . 179.994 yes
N1 5_656 Fe1 . N3 . 92.6(3) yes
N1 . Fe1 . N3 . 92.6(3) yes
N2 . Fe1 . N3 . 88.4(3) yes
O2 . Cl1 . O4 . 110.1(6) yes
O2 . Cl1 . O1 . 108.4(9) yes
O4 . Cl1 . O1 . 111.3(7) yes
O2 . Cl1 . O3 . 106.3(11) yes
O4 . Cl1 . O3 . 112.3(8) yes
O1 . Cl1 . O3 . 108.1(12) yes
Fe1 1_545 N4 . C15 5_656 122.8(7) yes
Fe1 1_545 N4 . C15 . 122.8(7) yes
C15 5_656 N4 . C15 . 114.4(14) yes
C9 . C8 . N2 . 116.9(11) yes
C9 . C8 . C7 . 122.0(13) yes
N2 . C8 . C7 . 121.1(15) yes
C4 . C3 . C28 . 117.5(16) yes
C4 . C3 . H31 . 121.0 no
C2 . C3 . H31 . 121.5 no
Fe1 . N1 . C9 . 112.8(10) yes
Fe1 . N1 . C1 . 128.5(10) yes
C12 . N1 . C1 . 118.6(12) yes
C13 . C14 . C15 . 119.0(13) yes
C13 . C14 . H141 . 120.4 no
C15 . C14 . H141 . 120.5 no
C14 5_656 C13 . C14 . 118.6(16) yes
C14 5_656 C13 . C12 . 120.7(8) yes
C14 . C13 . C12 . 120.7(8) yes
N1 . C9 . C8 . 117.8(12) yes
N1 . C9 . C4 . 120.1(16) yes
C8 . C9 . C4 . 122.1(14) yes
C8 . N2 . Fe1 . 108.7(9) yes
C8 . N2 . H21 . 110.0 no
Fe1 . N2 . H21 . 108.8 no
C8 . N2 . H22 . 110.1 no
Fe1 . N2 . H22 . 109.7 no
H21 . N2 . H22 . 109.5 no
C3 . C4 . C9 . 120.1(15) yes
C3 . C4 . C5 . 127.0(14) yes
C9 . C1 . C5 . 112.9(16) yes
C14 . C15 . N4 . 124.5(12) yes
C14 . C15 . H151 . 119.3 no
N4 . C15 . H151 . 116.2 no
Fe1 . N3 . C10 5_656 124.1(7) yes
Fe1 . N3 . C10 . 124.1(7) yes
C10 5_656 N3 . C10 . 111.7(14) yes
N1 . C1 . C2 . 121.9(16) yes
N1 . C1 . H11 . 119.5 no
C2 . C1 . H11 . 118.6 no
C12 . C11 . C10 . 117.4(11) yes
C12 . C11 . H111 . 121.3 no
C10 . C11 . H111 . 121.2 no
C4 . C5 . C6 . 122.0(14) yes
C4 . C5 . H51 . 117.4 no
C6 . C5 . H51 . 120.5 no
C13 . C12 . C11 . 121.0(7) yes
C13 . C12 . C11 5_656 121.0(7) yes
C11 . C12 . C11 5_656 117.9(13) yes
C11 . C10 . N3 . 127.8(12) yes
C11 . C10 . H101 . 115.1 no
N3 . C10 . H101 . 117.1 no
C5 . C6 . C7 . 122.1(16) yes
C5 . C6 . H61 . 120.2 no
C7 . C6 . H61 . 117.7 no
C6 . C7 . C8 . 118.5(17) yes
C6 . C7 . H71 . 120.5 no
C8 . C7 . H71 . 121.0 no
C1 . C2 . C3 . 121.8(19) yes
C1 . C2 . H201 . 119.7 no
C3 . C2 . H201 . 118.6 no

loop_
_geom_bond_atom_site_label_1
_geom_bond_site_symmetry_1
_geom_bond_atom_site_label_2
_geom_bond_site_symmetry_2
_geom_bond_distance
_geom_bond_publ_flag
Fe1 . N2 5_656 2.062(10) yes
Fe1 . N4 5_666 2.005(13) yes
Fe1 . N1 5_656 1.964(9) yes
Fe1 . N1 . 1.964(9) yes
Fe1 . N2 . 2.062(10) yes
Fe1 . N3 . 2.020(12) yes
Cl1 . O2 . 1.432(10) yes
Cl1 . O4 . 1.454(10) yes
Cl1 . O1 . 1.393(12) yes
Cl1 . O3 . 1.406(15) yes
N4 . C15 5_656 1.335(14) yes
N4 . C15 . 1.335(14) yes
C8 . C9 . 1.35(2) yes
C8 . N2 . 1.436(15) yes
C8 . C7 . 1.359(18) yes
C3 . C4 . 1.43(2) yes
C3 . C2 . 1.33(2) yes
C3 . H31 . 0.934 no
N1 . C9 . 1.403(17) yes
N1 . C1 . 1.32(2) yes
C14 . C13 . 1.352(14) yes
C14 . C15 . 1.370(15) yes
C14 . H141 . 0.937 no
C13 . C12 . 1.521(18) yes
C9 . C4 . 1.409(19) yes
N2 . H21 . 1.000 no
N2 . H22 . 1.000 no
C4 . C5 . 1.49(2) yes
C15 . H151 . 0.928 no
N3 . C10 5_656 1.318(14) yes
N3 . C10 . 1.318(14) yes
C1 . C2 . 1.43(2) yes
C1 . H11 . 0.936 no
C11 . C12 . 1.375(14) yes
C11 . C10 . 1.373(17) yes
C11 . H111 . 0.926 no
C5 . C6 . 1.29(2) yes
C5 . H51 . 0.930 no
C10 . H101 . 0.930 no
C6 . C7 . 1.38(2) yes
C6 . H61 . 0.931 no
C7 . H71 . 0.929 no
C2 . H201 . 0.935 no
